data_7111982
loop_
_publ_author_name
'E. Martinand-Lurin'
'A. Dos Santos'
'L. El Kaim'
'L. Grimaud'
'P. Retailleaub'

_publ_section_title
;
 Double Smiles rearrangement of Passerini adducts towards benzoxazinones
;
_journal_name_full Chem.Commun.
_journal_page_first 2214
_journal_paper_doi 10.1039/c3cc49022j
_journal_volume 50
_journal_year 2014
_chemical_formula_moiety 'C17 H20 Cl N O2'
_chemical_formula_sum 'C17 H20 Cl N O2'
_chemical_formula_weight 305.79
_chemical_name_systematic
;
 ?
;
_space_group_crystal_system triclinic
_space_group_IT_number 2
_space_group_name_Hall '-P 1'
_space_group_name_H-M_alt 'P -1'
_symmetry_space_group_name_Hall '-P 1'
_symmetry_space_group_name_H-M 'P -1'
_atom_sites_solution_hydrogens difmap
_atom_sites_solution_primary direct
_atom_sites_solution_secondary difmap
_audit_creation_method SHELXL-2012
_cell_angle_alpha 77.537(2)
_cell_angle_beta 85.432(3)
_cell_angle_gamma 77.725(3)
_cell_formula_units_Z 2
_cell_length_a 5.8800(10)
_cell_length_b 9.120(2)
_cell_length_c 14.895(2)
_cell_measurement_reflns_used 1844
_cell_measurement_temperature 293(2)
_cell_measurement_theta_max 26.373
_cell_measurement_theta_min 0.998
_cell_volume 761.6(2)
_computing_cell_refinement 'DENZO (Otwinowski & Minor, 1997); COLLECT (Nonius B.V., 1999)'
_computing_data_collection 'DENZO (Otwinowski & Minor, 1997); COLLECT (Nonius B.V., 1999)'
_computing_data_reduction 'SCALEPACK (Otwinowski & Minor, 1997)'
_computing_molecular_graphics 'PLATON (Spek, 2003)'
_computing_publication_material 'SHELXL97 (Sheldrick, 2008)'
_computing_structure_refinement 'SHELXL-2012 (Sheldrick, 2012);CRYSTALBUILDER (Welter, 2006)'
_computing_structure_solution 'SHELXS97 (Sheldrick, 2008)'
_diffrn_ambient_temperature 293(2)
_diffrn_detector_area_resol_mean 9
_diffrn_measured_fraction_theta_full 0.979
_diffrn_measured_fraction_theta_max 0.975
_diffrn_measurement_device_type 'Nonius kappa-CCD diffractometer'
_diffrn_measurement_method 'phi and omega scans'
_diffrn_radiation_monochromator graphite
_diffrn_radiation_type MoK\a
_diffrn_radiation_wavelength 0.71073
_diffrn_reflns_av_R_equivalents 0.0237
_diffrn_reflns_av_unetI/netI 0.0374
_diffrn_reflns_Laue_measured_fraction_full 0.979
_diffrn_reflns_Laue_measured_fraction_max 0.975
_diffrn_reflns_limit_h_max 6
_diffrn_reflns_limit_h_min -7
_diffrn_reflns_limit_k_max 11
_diffrn_reflns_limit_k_min -11
_diffrn_reflns_limit_l_max 18
_diffrn_reflns_limit_l_min -18
_diffrn_reflns_number 6531
_diffrn_reflns_point_group_measured_fraction_full 0.979
_diffrn_reflns_point_group_measured_fraction_max 0.975
_diffrn_reflns_theta_full 25.240
_diffrn_reflns_theta_max 26.338
_diffrn_reflns_theta_min 3.548
_diffrn_source 'fine-focus sealed tube'
_diffrn_source_type 'Nonius Kappa CCD'
_diffrn_standards_number 0
_exptl_absorpt_coefficient_mu 0.255
_exptl_absorpt_correction_T_max 0.98
_exptl_absorpt_correction_T_min 0.92
_exptl_absorpt_correction_type multi-scan
_exptl_absorpt_process_details 'Scalepack (Otwinowski & Minor, 1997)'
_exptl_crystal_colour colourless
_exptl_crystal_density_diffrn 1.333
_exptl_crystal_description 'squared plate'
_exptl_crystal_F_000 324
_exptl_crystal_size_max 0.560
_exptl_crystal_size_mid 0.360
_exptl_crystal_size_min 0.100
_refine_diff_density_max 0.196
_refine_diff_density_min -0.320
_refine_diff_density_rms 0.036
_refine_ls_extinction_method none
_refine_ls_goodness_of_fit_ref 1.017
_refine_ls_hydrogen_treatment constr
_refine_ls_matrix_type full
_refine_ls_number_parameters 190
_refine_ls_number_reflns 3035
_refine_ls_number_restraints 0
_refine_ls_restrained_S_all 1.017
_refine_ls_R_factor_all 0.0615
_refine_ls_R_factor_gt 0.0449
_refine_ls_shift/su_max 0.000
_refine_ls_shift/su_mean 0.000
_refine_ls_structure_factor_coef Fsqd
_refine_ls_weighting_details
;
 w=1/[\s^2^(Fo^2^)+(0.0513P)^2^+0.2838P]
 where P=(Fo^2^+2Fc^2^)/3
;
_refine_ls_weighting_scheme calc
_refine_ls_wR_factor_gt 0.1098
_refine_ls_wR_factor_ref 0.1217
_reflns_Friedel_coverage 0.000
_reflns_number_gt 2393
_reflns_number_total 3038
_reflns_threshold_expression 'I > 2\s(I)'
_cod_data_source_file c3cc49022j.txt
_cod_data_source_block compound_2b
_cod_database_code 7111982
_shelx_space_group_comment
;
The symmetry employed for this shelxl refinement is uniquely defined
by the following loop, which should always be used as a source of
symmetry information in preference to the above space-group names.
They are only intended as comments.
;
_shelx_estimated_absorpt_t_min 0.975
_shelx_estimated_absorpt_t_max 0.975
_shelxl_version_number 2012-9

loop_
_space_group_symop_operation_xyz
'x, y, z'
'-x, -y, -z'

loop_
_atom_site_label
_atom_site_type_symbol
_atom_site_fract_x
_atom_site_fract_y
_atom_site_fract_z
_atom_site_U_iso_or_equiv
_atom_site_adp_type
_atom_site_occupancy
_atom_site_site_symmetry_order
_atom_site_calc_flag
_atom_site_refinement_flags_posn
_atom_site_refinement_flags_adp
Cl1 Cl 0.74077(10) 0.24929(7) -0.08307(4) 0.0695(2) Uani 1 1 d . .
O1 O -0.1526(2) 0.12381(15) 0.33810(10) 0.0556(4) Uani 1 1 d . .
O3 O -0.0024(2) 0.29757(15) 0.11380(9) 0.0509(3) Uani 1 1 d . .
N2 N 0.1699(2) 0.05113(15) 0.25050(10) 0.0391(3) Uani 1 1 d . .
C1 C -0.0737(3) 0.3070(2) 0.20663(13) 0.0445(4) Uani 1 1 d . .
C2 C -0.0264(3) 0.1517(2) 0.27074(12) 0.0409(4) Uani 1 1 d . .
C3 C 0.3165(3) 0.09846(18) 0.17363(12) 0.0370(4) Uani 1 1 d . .
C4 C 0.5471(3) 0.0268(2) 0.16211(13) 0.0446(4) Uani 1 1 d . .
H4 H 0.6154 -0.0529 0.2082 0.053 Uiso 1 1 calc R U
C5 C 0.6768(3) 0.0721(2) 0.08332(13) 0.0485(5) Uani 1 1 d . .
H5 H 0.8302 0.0221 0.0759 0.058 Uiso 1 1 calc R U
C6 C 0.5773(3) 0.1915(2) 0.01612(13) 0.0469(4) Uani 1 1 d . .
C7 C 0.3514(3) 0.2688(2) 0.02649(13) 0.0490(5) Uani 1 1 d . .
H7 H 0.2866 0.3513 -0.0187 0.059 Uiso 1 1 calc R U
C8 C 0.2234(3) 0.2215(2) 0.10512(12) 0.0409(4) Uani 1 1 d . .
C9 C -0.3226(3) 0.3993(2) 0.21057(17) 0.0584(6) Uani 1 1 d . .
H9A H -0.3947 0.4324 0.1513 0.070 Uiso 1 1 calc R U
H9B H -0.4234 0.3497 0.2565 0.070 Uiso 1 1 calc R U
C10 C -0.2300(4) 0.5238(3) 0.24069(18) 0.0726(7) Uani 1 1 d . .
H10A H -0.2504 0.6195 0.1957 0.087 Uiso 1 1 calc R U
H10B H -0.2903 0.5413 0.3008 0.087 Uiso 1 1 calc R U
C11 C 0.0158(3) 0.4317(2) 0.24170(17) 0.0566(5) Uani 1 1 d . .
H11A H 0.0789 0.3972 0.3026 0.068 Uiso 1 1 calc R U
H11B H 0.1227 0.4813 0.1987 0.068 Uiso 1 1 calc R U
C12 C 0.2459(3) -0.09614(18) 0.31563(11) 0.0380(4) Uani 1 1 d . .
H12 H 0.3788 -0.1536 0.2854 0.046 Uiso 1 1 calc R U
C13 C 0.0618(3) -0.1957(2) 0.33538(14) 0.0469(4) Uani 1 1 d . .
H13A H -0.0757 -0.1429 0.3644 0.056 Uiso 1 1 calc R U
H13B H 0.0171 -0.2142 0.2782 0.056 Uiso 1 1 calc R U
C14 C 0.1590(4) -0.3476(2) 0.39851(14) 0.0516(5) Uani 1 1 d . .
H14A H 0.0388 -0.4081 0.4135 0.062 Uiso 1 1 calc R U
H14B H 0.2869 -0.4044 0.3668 0.062 Uiso 1 1 calc R U
C15 C 0.2441(4) -0.3230(2) 0.48658(14) 0.0554(5) Uani 1 1 d . .
H15A H 0.1136 -0.2737 0.5208 0.066 Uiso 1 1 calc R U
H15B H 0.3093 -0.4215 0.5244 0.066 Uiso 1 1 calc R U
C16 C 0.4269(4) -0.2249(2) 0.46654(14) 0.0551(5) Uani 1 1 d . .
H16A H 0.5640 -0.2789 0.4379 0.066 Uiso 1 1 calc R U
H16B H 0.4720 -0.2067 0.5238 0.066 Uiso 1 1 calc R U
C17 C 0.3357(3) -0.0720(2) 0.40306(13) 0.0470(4) Uani 1 1 d . .
H17A H 0.2109 -0.0124 0.4347 0.056 Uiso 1 1 calc R U
H17B H 0.4597 -0.0147 0.3874 0.056 Uiso 1 1 calc R U

loop_
_atom_site_aniso_label
_atom_site_aniso_U_11
_atom_site_aniso_U_22
_atom_site_aniso_U_33
_atom_site_aniso_U_23
_atom_site_aniso_U_13
_atom_site_aniso_U_12
Cl1 0.0640(4) 0.0825(4) 0.0523(3) 0.0021(3) 0.0200(2) -0.0176(3)
O1 0.0531(8) 0.0501(8) 0.0570(8) -0.0086(6) 0.0199(6) -0.0060(6)
O3 0.0368(7) 0.0550(8) 0.0520(8) 0.0024(6) -0.0012(6) -0.0032(6)
N2 0.0387(7) 0.0337(7) 0.0411(8) -0.0035(6) 0.0073(6) -0.0060(6)
C1 0.0336(9) 0.0388(9) 0.0570(11) -0.0046(8) 0.0053(8) -0.0058(7)
C2 0.0387(9) 0.0391(9) 0.0448(10) -0.0093(7) 0.0049(7) -0.0089(7)
C3 0.0369(8) 0.0358(8) 0.0387(9) -0.0058(7) 0.0036(7) -0.0115(7)
C4 0.0384(9) 0.0406(9) 0.0493(10) -0.0015(8) 0.0033(8) -0.0057(7)
C5 0.0386(9) 0.0497(10) 0.0535(11) -0.0070(9) 0.0091(8) -0.0087(8)
C6 0.0471(10) 0.0534(11) 0.0403(10) -0.0053(8) 0.0093(8) -0.0188(8)
C7 0.0470(10) 0.0524(11) 0.0425(10) 0.0027(8) -0.0003(8) -0.0121(8)
C8 0.0349(8) 0.0420(9) 0.0441(10) -0.0049(8) -0.0007(7) -0.0081(7)
C9 0.0348(9) 0.0529(12) 0.0763(14) -0.0002(10) 0.0079(9) -0.0010(8)
C10 0.0680(14) 0.0707(15) 0.0739(16) -0.0318(12) -0.0095(12) 0.0176(12)
C11 0.0508(11) 0.0421(10) 0.0766(14) -0.0125(10) 0.0080(10) -0.0124(9)
C12 0.0402(9) 0.0326(8) 0.0385(9) -0.0042(7) 0.0064(7) -0.0076(7)
C13 0.0511(11) 0.0419(10) 0.0499(11) -0.0076(8) 0.0005(8) -0.0170(8)
C14 0.0582(11) 0.0370(9) 0.0587(12) -0.0059(8) 0.0109(9) -0.0165(8)
C15 0.0678(13) 0.0472(11) 0.0442(11) 0.0016(9) 0.0061(9) -0.0104(9)
C16 0.0613(12) 0.0546(12) 0.0482(11) -0.0065(9) -0.0076(9) -0.0108(9)
C17 0.0507(10) 0.0422(10) 0.0504(11) -0.0087(8) -0.0021(8) -0.0147(8)

loop_
_atom_type_symbol
_atom_type_description
_atom_type_scat_dispersion_real
_atom_type_scat_dispersion_imag
_atom_type_scat_source
C C 0.0033 0.0016 'International Tables Vol C Tables 4.2.6.8 and 6.1.1.4'
H H 0.0000 0.0000 'International Tables Vol C Tables 4.2.6.8 and 6.1.1.4'
N N 0.0061 0.0033 'International Tables Vol C Tables 4.2.6.8 and 6.1.1.4'
O O 0.0106 0.0060 'International Tables Vol C Tables 4.2.6.8 and 6.1.1.4'
Cl Cl 0.1484 0.1585 'International Tables Vol C Tables 4.2.6.8 and 6.1.1.4'

loop_
_geom_angle_atom_site_label_1
_geom_angle_atom_site_label_2
_geom_angle_atom_site_label_3
_geom_angle
C8 O3 C1 113.09(13)
C2 N2 C3 119.28(14)
C2 N2 C12 119.89(13)
C3 N2 C12 120.23(13)
O3 C1 C2 111.95(14)
O3 C1 C9 110.22(16)
C2 C1 C9 115.85(15)
O3 C1 C11 113.94(15)
C2 C1 C11 113.40(17)
C9 C1 C11 89.77(15)
O1 C2 N2 123.37(16)
O1 C2 C1 120.33(15)
N2 C2 C1 116.21(14)
C4 C3 C8 117.82(15)
C4 C3 N2 123.72(15)
C8 C3 N2 118.45(15)
C5 C4 C3 121.09(17)
C5 C4 H4 119.5
C3 C4 H4 119.5
C6 C5 C4 119.44(17)
C6 C5 H5 120.3
C4 C5 H5 120.3
C5 C6 C7 121.13(16)
C5 C6 Cl1 119.52(14)
C7 C6 Cl1 119.33(15)
C6 C7 C8 118.81(17)
C6 C7 H7 120.6
C8 C7 H7 120.6
O3 C8 C7 118.22(16)
O3 C8 C3 120.12(15)
C7 C8 C3 121.65(16)
C10 C9 C1 89.41(15)
C10 C9 H9A 113.7
C1 C9 H9A 113.7
C10 C9 H9B 113.7
C1 C9 H9B 113.7
H9A C9 H9B 111.0
C11 C10 C9 91.65(16)
C11 C10 H10A 113.3
C9 C10 H10A 113.3
C11 C10 H10B 113.3
C9 C10 H10B 113.3
H10A C10 H10B 110.7
C10 C11 C1 89.06(16)
C10 C11 H11A 113.8
C1 C11 H11A 113.8
C10 C11 H11B 113.8
C1 C11 H11B 113.8
H11A C11 H11B 111.0
N2 C12 C17 111.62(14)
N2 C12 C13 113.30(14)
C17 C12 C13 112.36(15)
N2 C12 H12 106.3
C17 C12 H12 106.3
C13 C12 H12 106.3
C14 C13 C12 109.72(15)
C14 C13 H13A 109.7
C12 C13 H13A 109.7
C14 C13 H13B 109.7
C12 C13 H13B 109.7
H13A C13 H13B 108.2
C15 C14 C13 111.30(16)
C15 C14 H14A 109.4
C13 C14 H14A 109.4
C15 C14 H14B 109.4
C13 C14 H14B 109.4
H14A C14 H14B 108.0
C16 C15 C14 111.29(16)
C16 C15 H15A 109.4
C14 C15 H15A 109.4
C16 C15 H15B 109.4
C14 C15 H15B 109.4
H15A C15 H15B 108.0
C15 C16 C17 111.12(17)
C15 C16 H16A 109.4
C17 C16 H16A 109.4
C15 C16 H16B 109.4
C17 C16 H16B 109.4
H16A C16 H16B 108.0
C12 C17 C16 110.87(15)
C12 C17 H17A 109.5
C16 C17 H17A 109.5
C12 C17 H17B 109.5
C16 C17 H17B 109.5
H17A C17 H17B 108.1

loop_
_geom_bond_atom_site_label_1
_geom_bond_atom_site_label_2
_geom_bond_distance
Cl1 C6 1.7431(18)
O1 C2 1.214(2)
O3 C8 1.371(2)
O3 C1 1.428(2)
N2 C2 1.370(2)
N2 C3 1.424(2)
N2 C12 1.482(2)
C1 C2 1.512(2)
C1 C9 1.529(2)
C1 C11 1.549(3)
C3 C4 1.389(2)
C3 C8 1.391(2)
C4 C5 1.383(2)
C4 H4 0.9300
C5 C6 1.372(3)
C5 H5 0.9300
C6 C7 1.379(3)
C7 C8 1.380(2)
C7 H7 0.9300
C9 C10 1.519(3)
C9 H9A 0.9700
C9 H9B 0.9700
C10 C11 1.509(3)
C10 H10A 0.9700
C10 H10B 0.9700
C11 H11A 0.9700
C11 H11B 0.9700
C12 C17 1.519(3)
C12 C13 1.528(2)
C12 H12 0.9800
C13 C14 1.522(3)
C13 H13A 0.9700
C13 H13B 0.9700
C14 C15 1.517(3)
C14 H14A 0.9700
C14 H14B 0.9700
C15 C16 1.512(3)
C15 H15A 0.9700
C15 H15B 0.9700
C16 C17 1.523(3)
C16 H16A 0.9700
C16 H16B 0.9700
C17 H17A 0.9700
C17 H17B 0.9700

loop_
_geom_torsion_atom_site_label_1
_geom_torsion_atom_site_label_2
_geom_torsion_atom_site_label_3
_geom_torsion_atom_site_label_4
_geom_torsion
C8 O3 C1 C2 -52.1(2)
C8 O3 C1 C9 177.38(15)
C8 O3 C1 C11 78.24(18)
C3 N2 C2 O1 -175.35(17)
C12 N2 C2 O1 -4.2(3)
C3 N2 C2 C1 1.3(2)
C12 N2 C2 C1 172.50(15)
O3 C1 C2 O1 -148.71(17)
C9 C1 C2 O1 -21.2(3)
C11 C1 C2 O1 80.7(2)
O3 C1 C2 N2 34.5(2)
C9 C1 C2 N2 162.03(17)
C11 C1 C2 N2 -96.14(19)
C2 N2 C3 C4 160.57(17)
C12 N2 C3 C4 -10.6(3)
C2 N2 C3 C8 -20.7(2)
C12 N2 C3 C8 168.20(15)
C8 C3 C4 C5 -2.7(3)
N2 C3 C4 C5 176.05(17)
C3 C4 C5 C6 1.1(3)
C4 C5 C6 C7 1.1(3)
C4 C5 C6 Cl1 179.74(15)
C5 C6 C7 C8 -1.7(3)
Cl1 C6 C7 C8 179.73(15)
C1 O3 C8 C7 -146.30(17)
C1 O3 C8 C3 34.9(2)
C6 C7 C8 O3 -178.79(17)
C6 C7 C8 C3 0.0(3)
C4 C3 C8 O3 -179.08(16)
N2 C3 C8 O3 2.1(3)
C4 C3 C8 C7 2.2(3)
N2 C3 C8 C7 -176.65(16)
O3 C1 C9 C10 -113.09(18)
C2 C1 C9 C10 118.51(19)
C11 C1 C9 C10 2.44(17)
C1 C9 C10 C11 -2.50(18)
C9 C10 C11 C1 2.47(17)
O3 C1 C11 C10 109.66(18)
C2 C1 C11 C10 -120.71(18)
C9 C1 C11 C10 -2.45(17)
C2 N2 C12 C17 -69.7(2)
C3 N2 C12 C17 101.36(18)
C2 N2 C12 C13 58.3(2)
C3 N2 C12 C13 -130.60(16)
N2 C12 C13 C14 176.94(14)
C17 C12 C13 C14 -55.4(2)
C12 C13 C14 C15 56.0(2)
C13 C14 C15 C16 -57.3(2)
C14 C15 C16 C17 56.1(2)
N2 C12 C17 C16 -176.47(14)
C13 C12 C17 C16 55.0(2)
C15 C16 C17 C12 -54.7(2)
